data_1515221
loop_
_publ_author_name
'Pawlicki, Mi\/losz'
'Morisue, Mitsuhiko'
'Davis, Nicola K. S.'
'McLean, Daniel G.'
'Haley, Joy E.'
'Beuerman, Erich'
'Drobizhev, Mikhail'
'Rebane, Aleksander'
'Thompson, Amber L.'
'Pascu, Sofia I.'
'Accorsi, Gianluca'
'Armaroli, Nicola'
'Anderson, Harry L.'

_publ_section_title
;
 Engineering conjugation in para-phenylene-bridged porphyrin tapes
;
_journal_issue 5
_journal_name_full 'Chemical Science'
_journal_page_first 1541
_journal_paper_doi 10.1039/c2sc00023g
_journal_volume 3
_journal_year 2012
_chemical_formula_moiety 'C136 H122 N16 Zn2, 4(C6 H12), 2(C6 H6)'
_chemical_formula_sum 'C172 H182 N16 Zn2'
_chemical_formula_weight 2604.20
_chemical_melting_point ?
_space_group_IT_number 2
_symmetry_cell_setting triclinic
_symmetry_space_group_name_Hall '-P 1'
_symmetry_space_group_name_H-M 'P -1'
_atom_sites_solution_hydrogens difmap
_atom_sites_solution_primary direct
_audit_creation_date 11-12-20
_audit_creation_method CRYSTALS_ver_14.23
_cell_angle_alpha 80.953(8)
_cell_angle_beta 87.360(11)
_cell_angle_gamma 69.226(11)
_cell_formula_units_Z 1
_cell_length_a 12.428(4)
_cell_length_b 14.323(5)
_cell_length_c 21.854(8)
_cell_measurement_reflns_used 8857
_cell_measurement_temperature 100
_cell_measurement_theta_max 31.6
_cell_measurement_theta_min 0.9
_cell_volume 3592(2)
_computing_cell_refinement
;
CrystalClear-SM Expert 2.0 r5 (Rigaku, 2010)
;
_computing_data_collection
;
CrystalClear-SM Expert 2.0 r5 (Rigaku, 2010)
;
_computing_data_reduction
;
CrystalClear-SM Expert 2.0 r5 (Rigaku, 2010)
;
_computing_molecular_graphics 'CAMERON (Watkin et al., 1996)'
_computing_publication_material 'CRYSTALS (Betteridge et al., 2003)'
_computing_structure_refinement 'CRYSTALS (Betteridge et al., 2003)'
_computing_structure_solution 'SIR92 (Altomare et al., 1994)'
_diffrn_ambient_temperature 100
_diffrn_detector CCD
_diffrn_measured_fraction_theta_full 0.944
_diffrn_measured_fraction_theta_max 0.855
_diffrn_measurement_details
;
scan:
Number of images: 175
Slice: -60.0000 - 115.0000
Image width: 1.0000
Exp time: 2.0000
Rotation axis: Omega
Omega: 0.0000
Kappa: 0.0000
Phi: 0.0000
XTD: 59.6795
2theta: 29.9985
scan:
Number of images: 120
Slice: -60.0000 - 60.0000
Image width: 1.0000
Exp time: 2.0000
Rotation axis: Omega
Omega: 0.0000
Kappa: -50.0000
Phi: 0.0000
XTD: 59.6795
2theta: 29.9985
scan:
Number of images: 120
Slice: -60.0000 - 60.0000
Image width: 1.0000
Exp time: 2.0000
Rotation axis: Omega
Omega: 0.0000
Kappa: -50.0000
Phi: 120.0000
XTD: 59.6795
2theta: 29.9985
scan:
Number of images: 120
Slice: -60.0000 - 60.0000
Image width: 1.0000
Exp time: 2.0000
Rotation axis: Omega
Omega: 0.0000
Kappa: -50.0000
Phi: 240.0000
XTD: 59.6795
2theta: 29.9985
scan:
Number of images: 120
Slice: -10.0000 - 110.0000
Image width: 1.0000
Exp time: 2.0000
Rotation axis: Omega
Omega: 0.0000
Kappa: 50.0000
Phi: 0.0000
XTD: 59.6795
2theta: 29.9985
scan:
Number of images: 120
Slice: -10.0000 - 110.0000
Image width: 1.0000
Exp time: 2.0000
Rotation axis: Omega
Omega: 0.0000
Kappa: 50.0000
Phi: 120.0000
XTD: 59.6795
2theta: 29.9985
scan:
Number of images: 120
Slice: -10.0000 - 110.0000
Image width: 1.0000
Exp time: 2.0000
Rotation axis: Omega
Omega: 0.0000
Kappa: 50.0000
Phi: 240.0000
XTD: 59.6795
2theta: 29.9985
;
_diffrn_measurement_device
;
CrystalLogic Kappa (3 circle)
;
_diffrn_measurement_device_type
;
Rigaku Saturn724+ (2x2 bin mode)
;
_diffrn_measurement_method 'profile data from \w-scans'
_diffrn_radiation_monochromator Synchrotron
_diffrn_radiation_type Synchrotron
_diffrn_radiation_wavelength 0.68890
_diffrn_reflns_av_R_equivalents 0.037
_diffrn_reflns_limit_h_max 16
_diffrn_reflns_limit_h_min -16
_diffrn_reflns_limit_k_max 20
_diffrn_reflns_limit_k_min -21
_diffrn_reflns_limit_l_max 31
_diffrn_reflns_limit_l_min -32
_diffrn_reflns_number 58776
_diffrn_reflns_theta_full 25.069
_diffrn_reflns_theta_max 31.733
_diffrn_reflns_theta_min 0.915
_diffrn_standards_number 0
_exptl_absorpt_coefficient_mu 0.393
_exptl_absorpt_correction_T_max 1.00
_exptl_absorpt_correction_T_min 0.86
_exptl_absorpt_correction_type multi-scan
_exptl_absorpt_process_details 'CrystalClear-SM Expert 2.0 r5 (Rigaku, 2010)'
_exptl_crystal_colour clear_intense_green
_exptl_crystal_density_diffrn 1.204
_exptl_crystal_density_meas ?
_exptl_crystal_density_method 'not measured'
_exptl_crystal_description lath
_exptl_crystal_F_000 1386
_exptl_crystal_size_max 0.010
_exptl_crystal_size_mid 0.010
_exptl_crystal_size_min 0.010
_refine_diff_density_max 0.75
_refine_diff_density_min -1.88
_refine_ls_extinction_method None
_refine_ls_goodness_of_fit_ref 1.0002
_refine_ls_hydrogen_treatment constr
_refine_ls_matrix_type full
_refine_ls_number_parameters 939
_refine_ls_number_reflns 22840
_refine_ls_number_restraints 648
_refine_ls_R_factor_all 0.0953
_refine_ls_R_factor_gt 0.0796
_refine_ls_shift/su_max 0.0007499
_refine_ls_shift/su_mean 0.0000562
_refine_ls_structure_factor_coef Fsqd
_refine_ls_weighting_details
;
Method, part 1, Chebychev polynomial, (Watkin, 1994, Prince, 1982)
[weight] = 1.0/[A~0~*T~0~(x)+A~1~*T~1~(x) ... +A~n-1~]*T~n-1~(x)]
where A~i~ are the Chebychev coefficients listed below and x= Fcalc/Fmax
Method = Robust Weighting (Prince, 1982)
W = [weight] * [1-(deltaF/6*sigmaF)^2^]^2^
A~i~ are:
94.9 153. 87.7 32.7 6.79
;
_refine_ls_weighting_scheme calc
_refine_ls_wR_factor_all 0.2040
_refine_ls_wR_factor_gt 0.1880
_refine_ls_wR_factor_ref 0.2040
_reflns_limit_h_max 16
_reflns_limit_h_min -16
_reflns_limit_k_max 21
_reflns_limit_k_min -21
_reflns_limit_l_max 32
_reflns_limit_l_min 0
_reflns_number_gt 18736
_reflns_number_total 22887
_reflns_threshold_expression I>2.0\s(I)
_oxford_diffrn_Wilson_B_factor 2.43
_oxford_diffrn_Wilson_scale 2.50
_oxford_refine_ls_r_factor_ref 0.0953
_oxford_refine_ls_scale 0.6383(11)
_oxford_reflns_number_all 22840
_oxford_reflns_threshold_expression_ref I>-3.0\s(I)
_oxford_structure_analysis_title DIA0131
_cod_data_source_file c2sc00023g.txt
_cod_data_source_block 12
_cod_depositor_comments
;
The following automatic conversions were performed:

'_chemical_melting_point' value 'not measured' was changed to '?' -
the value is undefined or not given.

'_symmetry_cell_setting' value
'Triclinic' changed to 'triclinic' according to
/usr/data/users/saulius/automatic-downloads/retrospective/RSC/lib/dictionaries/cif_core.dic
dictionary named 'cif_core.dic' version 2.4.2 from
2011-04-26.

'_atom_sites_solution_primary' value 'Direct' changed to
'direct' according to
/usr/data/users/saulius/automatic-downloads/retrospective/RSC/lib/dictionaries/cif_core.dic
dictionary named 'cif_core.dic' version 2.4.2 from 2011-04-26.

Automatic conversion script
Id: cif_fix_values 2281 2013-09-26 08:29:07Z andrius 

The following automatic conversions were performed:

'_exptl_crystal_density_meas' value 'not measured' was changed to '?'
- the value is perceived as not measured.

Automatic conversion script
Id: cif_fix_values 3008 2015-01-20 13:52:24Z robertas 
;
_cod_original_sg_symbol_H-M 'P -1 '
_cod_database_code 1515221

loop_
_symmetry_equiv_pos_as_xyz
x,y,z
-x,-y,-z

loop_
_atom_site_label
_atom_site_type_symbol
_atom_site_fract_x
_atom_site_fract_y
_atom_site_fract_z
_atom_site_U_iso_or_equiv
_atom_site_occupancy
_atom_site_adp_type
_atom_site_refinement_flags_posn
_atom_site_refinement_flags_occupancy
_atom_site_disorder_assembly
_atom_site_disorder_group
Zn1 Zn 0.65303(2) 0.958791(19) 0.220743(10) 0.0282 1.0000 Uani . . . .
N2 N 0.74007(16) 1.02174(14) 0.15391(7) 0.0305 1.0000 Uani . . . .
C3 C 0.79577(19) 1.08677(17) 0.16100(9) 0.0317 1.0000 Uani . . . .
C4 C 0.78913(19) 1.13451(17) 0.21352(9) 0.0312 1.0000 Uani . . . .
C5 C 0.8452(2) 1.21262(17) 0.20974(9) 0.0323 1.0000 Uani . . . .
C6 C 0.8007(2) 1.30309(19) 0.16896(10) 0.0382 1.0000 Uani . . . .
C7 C 0.8454(2) 1.3802(2) 0.16708(11) 0.0412 1.0000 Uani . . . .
C8 C 0.9376(2) 1.36325(19) 0.20718(12) 0.0415 1.0000 Uani . . . .
C9 C 0.9844(2) 1.27415(19) 0.24843(11) 0.0397 1.0000 Uani . . . .
C10 C 0.9373(2) 1.19841(19) 0.24875(10) 0.0367 1.0000 Uani . . . .
C11 C 1.0848(3) 1.2564(2) 0.29271(16) 0.0548 1.0000 Uani . . . .
C12 C 1.0557(5) 1.2179(4) 0.35898(18) 0.0852 1.0000 Uani . . . .
C13 C 1.1918(3) 1.1766(3) 0.2716(2) 0.0790 1.0000 Uani . . . .
C14 C 1.1106(4) 1.3526(3) 0.2940(2) 0.0832 1.0000 Uani . . . .
C15 C 0.7914(3) 1.4821(2) 0.12501(16) 0.0568 1.0000 Uani . . . .
C16 C 0.6766(8) 1.4987(6) 0.0932(4) 0.0648 0.480(8) Uani . P 1 1
C17 C 0.7737(13) 1.4613(8) 0.0610(5) 0.1118 0.520(8) Uani . P 1 2
C18 C 0.8747(9) 1.4941(6) 0.0696(4) 0.0796 0.480(8) Uani . P 1 1
C19 C 0.8674(10) 1.5434(7) 0.1206(5) 0.0903 0.520(8) Uani . P 1 2
C20 C 0.7715(10) 1.5710(5) 0.1605(5) 0.0805 0.480(8) Uani . P 1 1
C21 C 0.6791(10) 1.5339(7) 0.1571(8) 0.1357 0.520(8) Uani . P 1 2
C22 C 0.7298(2) 1.11878(17) 0.26851(9) 0.0321 1.0000 Uani . . . .
N23 N 0.67526(16) 1.04919(14) 0.28204(7) 0.0298 1.0000 Uani . . . .
C24 C 0.62837(19) 1.06032(17) 0.33984(9) 0.0304 1.0000 Uani . . . .
C25 C 0.6532(2) 1.14005(19) 0.36313(10) 0.0372 1.0000 Uani . . . .
C26 C 0.7154(2) 1.17610(19) 0.31892(10) 0.0365 1.0000 Uani . . . .
C27 C 0.55600(18) 1.00837(17) 0.36818(8) 0.0297 1.0000 Uani . . . .
C28 C 0.50047(17) 0.96226(16) 0.33426(8) 0.0278 1.0000 Uani . . . .
N29 N 0.51982(16) 0.93849(14) 0.27563(7) 0.0293 1.0000 Uani . . . .
C30 C 0.43842(19) 0.89840(17) 0.26227(9) 0.0305 1.0000 Uani . . . .
C31 C 0.44280(18) 0.84950(17) 0.21074(9) 0.0301 1.0000 Uani . . . .
C32 C 0.38009(19) 0.77713(17) 0.21323(9) 0.0307 1.0000 Uani . . . .
C33 C 0.30643(19) 0.78075(17) 0.16573(9) 0.0327 1.0000 Uani . . . .
C34 C 0.2573(2) 0.70651(19) 0.16677(10) 0.0356 1.0000 Uani . . . .
C35 C 0.1797(3) 0.7130(2) 0.11202(12) 0.0463 1.0000 Uani . . . .
C36 C 0.0829(3) 0.8160(3) 0.10258(16) 0.0592 1.0000 Uani . . . .
C37 C 0.1285(3) 0.6293(3) 0.12119(17) 0.0625 1.0000 Uani . . . .
C38 C 0.2537(3) 0.7030(3) 0.05261(14) 0.0650 1.0000 Uani . . . .
C39 C 0.2825(2) 0.62858(19) 0.21713(11) 0.0397 1.0000 Uani . . . .
C40 C 0.3548(2) 0.62338(19) 0.26611(11) 0.0393 1.0000 Uani . . . .
C41 C 0.4029(2) 0.69824(18) 0.26292(10) 0.0347 1.0000 Uani . . . .
C42 C 0.3847(3) 0.5352(2) 0.32012(15) 0.0545 1.0000 Uani . . . .
C43 C 0.4211(6) 0.5618(4) 0.37830(18) 0.0958 1.0000 Uani . . . .
C44 C 0.2865(6) 0.4983(5) 0.3344(3) 0.1402 1.0000 Uani . . . .
C45 C 0.4856(7) 0.4484(4) 0.3010(3) 0.1504 1.0000 Uani . . . .
C46 C 0.51620(19) 0.85296(17) 0.15926(9) 0.0302 1.0000 Uani . . . .
N47 N 0.59052(16) 0.90568(15) 0.15210(8) 0.0309 1.0000 Uani . . . .
C48 C 0.64381(19) 0.88922(17) 0.09587(9) 0.0316 1.0000 Uani . . . .
C49 C 0.72621(19) 0.92974(17) 0.06965(9) 0.0308 1.0000 Uani . . . .
C50 C 0.76807(19) 0.99379(17) 0.09625(9) 0.0311 1.0000 Uani . . . .
C51 C 0.8465(2) 1.04101(19) 0.06658(10) 0.0364 1.0000 Uani . . . .
C52 C 0.8628(2) 1.09886(18) 0.10639(10) 0.0355 1.0000 Uani . . . .
C53 C 0.7745(2) 0.89944(18) 0.00831(9) 0.0335 1.0000 Uani . . . .
C54 C 0.8511(2) 0.8014(2) 0.00641(12) 0.0449 1.0000 Uani . . . .
C55 C 0.8961(3) 0.7725(3) -0.05022(15) 0.0557 1.0000 Uani . . . .
C56 C 0.8657(3) 0.8391(3) -0.10430(13) 0.0561 1.0000 Uani . . . .
C57 C 0.7879(4) 0.9351(3) -0.10296(12) 0.0606 1.0000 Uani . . . .
C58 C 0.7421(3) 0.9655(2) -0.04657(11) 0.0498 1.0000 Uani . . . .
C59 C 0.6012(2) 0.82561(19) 0.06692(9) 0.0346 1.0000 Uani . . . .
C60 C 0.5239(2) 0.80140(18) 0.10662(9) 0.0342 1.0000 Uani . . . .
C61 C 0.35511(19) 0.90898(17) 0.31336(9) 0.0307 1.0000 Uani . . . .
C62 C 0.40148(18) 0.94252(17) 0.35899(8) 0.0293 1.0000 Uani . . . .
C63 C 0.35181(19) 0.96428(17) 0.41617(9) 0.0303 1.0000 Uani . . . .
C64 C 0.42441(18) 0.98670(17) 0.45841(8) 0.0297 1.0000 Uani . . . .
C65 C 0.52506(18) 1.00563(17) 0.43454(9) 0.0293 1.0000 Uani . . . .
C66 C 0.59807(19) 1.01639(18) 0.47792(9) 0.0315 1.0000 Uani . . . .
C67 C 0.24044(19) 0.96060(19) 0.42547(9) 0.0340 1.0000 Uani . . . .
C68 C 0.1835(2) 0.93520(19) 0.37870(10) 0.0347 1.0000 Uani . . . .
C69 C 0.2424(2) 0.90866(18) 0.32206(9) 0.0335 1.0000 Uani . . . .
C70 C 0.1714(2) 0.8995(2) 0.27560(11) 0.0398 1.0000 Uani . . . .
N71 N 0.1002(2) 0.9021(2) 0.24244(12) 0.0540 1.0000 Uani . . . .
N72 N 0.07329(19) 0.9397(2) 0.38546(10) 0.0462 1.0000 Uani . . . .
C73 C 0.1721(2) 0.9925(2) 0.47814(11) 0.0425 1.0000 Uani . . . .
N74 N 0.1108(2) 1.0185(3) 0.51804(11) 0.0599 1.0000 Uani . . . .
N75 N 0.78712(18) 0.81907(16) 0.25421(9) 0.0370 1.0000 Uani . . . .
C76 C 0.7676(3) 0.7319(2) 0.26582(14) 0.0481 1.0000 Uani . . . .
C77 C 0.8504(3) 0.6420(3) 0.29166(19) 0.0649 1.0000 Uani . . . .
C78 C 0.9565(4) 0.6416(3) 0.3046(2) 0.0761 1.0000 Uani . . . .
C79 C 0.9799(3) 0.7294(3) 0.2900(2) 0.0778 1.0000 Uani . . . .
C80 C 0.8922(3) 0.8171(2) 0.26503(18) 0.0574 1.0000 Uani . . . .
C81 C 0.4577(5) 1.3677(4) 0.0754(2) 0.0900 1.0000 Uani . . . .
C82 C 0.5150(4) 1.2561(4) 0.06244(17) 0.0778 1.0000 Uani . . . .
C83 C 0.4539(4) 1.1902(3) 0.09540(16) 0.0664 1.0000 Uani . . . .
C84 C 0.4414(4) 1.1970(3) 0.16345(16) 0.0671 1.0000 Uani . . . .
C85 C 0.3841(4) 1.3040(4) 0.1759(2) 0.0822 1.0000 Uani . . . .
C86 C 0.4460(4) 1.3719(4) 0.1429(2) 0.0844 1.0000 Uani . . . .
C87 C 0.6285(4) 0.7299(3) 0.41813(17) 0.0691 1.0000 Uani . . . .
C88 C 0.7192(4) 0.7547(3) 0.4323(2) 0.0759 1.0000 Uani . . . .
C89 C 0.7410(5) 0.7612(3) 0.4923(2) 0.0818 1.0000 Uani . . . .
C90 C 0.6687(5) 0.7414(3) 0.53914(19) 0.0836 1.0000 Uani . . . .
C91 C 0.5774(4) 0.7161(3) 0.52494(19) 0.0762 1.0000 Uani . . . .
C92 C 0.5566(4) 0.7104(3) 0.4643(2) 0.0730 1.0000 Uani . . . .
C93 C 0.0691(6) 0.6154(6) 0.5027(4) 0.1003 0.528(10) Uani D P 2 1
C94 C 0.1184(8) 0.6904(6) 0.4685(3) 0.1045 0.528(10) Uani D P 2 1
C95 C 0.1686(7) 0.7275(4) 0.5172(4) 0.0999 0.528(10) Uani D P 2 1
C96 C 0.2698(6) 0.6386(6) 0.5456(4) 0.0986 0.528(10) Uani D P 2 1
C97 C 0.2207(7) 0.5626(6) 0.5796(3) 0.1004 0.528(10) Uani D P 2 1
C98 C 0.1696(7) 0.5263(4) 0.5306(4) 0.1014 0.528(10) Uani D P 2 1
C99 C 0.0975(10) 0.5978(8) 0.4866(5) 0.1199 0.472(10) Uani D P 2 2
C100 C 0.0813(8) 0.7070(7) 0.4875(5) 0.1187 0.472(10) Uani D P 2 2
C101 C 0.1997(9) 0.7102(7) 0.4968(5) 0.1208 0.472(10) Uani D P 2 2
C102 C 0.2383(9) 0.6557(8) 0.5608(5) 0.1192 0.472(10) Uani D P 2 2
C103 C 0.2547(8) 0.5467(7) 0.5598(5) 0.1220 0.472(10) Uani D P 2 2
C104 C 0.1365(9) 0.5433(7) 0.5508(5) 0.1216 0.472(10) Uani D P 2 2
H61 H 0.7394 1.3103 0.1432 0.0460 1.0000 Uiso R . . .
H81 H 0.9702 1.4137 0.2054 0.0502 1.0000 Uiso R . . .
H101 H 0.9674 1.1374 0.2761 0.0443 1.0000 Uiso R . . .
H122 H 1.1207 1.2038 0.3859 0.1281 1.0000 Uiso R . . .
H123 H 0.9887 1.2701 0.3736 0.1282 1.0000 Uiso R . . .
H121 H 1.0383 1.1566 0.3586 0.1275 1.0000 Uiso R . . .
H131 H 1.2530 1.1635 0.3012 0.1191 1.0000 Uiso R . . .
H133 H 1.2135 1.2022 0.2305 0.1187 1.0000 Uiso R . . .
H132 H 1.1779 1.1133 0.2700 0.1186 1.0000 Uiso R . . .
H142 H 1.1765 1.3357 0.3207 0.1248 1.0000 Uiso R . . .
H141 H 1.1282 1.3798 0.2526 0.1247 1.0000 Uiso R . . .
H143 H 1.0438 1.4013 0.3111 0.1248 1.0000 Uiso R . . .
H251 H 0.6290 1.1625 0.4016 0.0451 1.0000 Uiso R . . .
H261 H 0.7446 1.2293 0.3203 0.0440 1.0000 Uiso R . . .
H331 H 0.2898 0.8343 0.1319 0.0392 1.0000 Uiso R . . .
H361 H 0.0350 0.8216 0.0674 0.0887 1.0000 Uiso R . . .
H362 H 0.1139 0.8706 0.0967 0.0887 1.0000 Uiso R . . .
H363 H 0.0374 0.8199 0.1399 0.0888 1.0000 Uiso R . . .
H373 H 0.0817 0.6361 0.0856 0.0935 1.0000 Uiso R . . .
H371 H 0.0795 0.6368 0.1577 0.0934 1.0000 Uiso R . . .
H372 H 0.1897 0.5632 0.1254 0.0931 1.0000 Uiso R . . .
H381 H 0.2065 0.7057 0.0172 0.0979 1.0000 Uiso R . . .
H382 H 0.2843 0.7582 0.0446 0.0974 1.0000 Uiso R . . .
H383 H 0.3175 0.6379 0.0595 0.0980 1.0000 Uiso R . . .
H391 H 0.2506 0.5777 0.2188 0.0487 1.0000 Uiso R . . .
H411 H 0.4544 0.6958 0.2950 0.0425 1.0000 Uiso R . . .
H432 H 0.4375 0.5041 0.4109 0.1427 1.0000 Uiso R . . .
H431 H 0.4887 0.5813 0.3692 0.1431 1.0000 Uiso R . . .
H433 H 0.3543 0.6186 0.3883 0.1430 1.0000 Uiso R . . .
H442 H 0.3066 0.4458 0.3697 0.2076 1.0000 Uiso R . . .
H441 H 0.2190 0.5530 0.3435 0.2079 1.0000 Uiso R . . .
H443 H 0.2705 0.4720 0.2990 0.2079 1.0000 Uiso R . . .
H451 H 0.5017 0.3910 0.3328 0.2239 1.0000 Uiso R . . .
H452 H 0.5511 0.4689 0.2952 0.2241 1.0000 Uiso R . . .
H453 H 0.4678 0.4308 0.2628 0.2240 1.0000 Uiso R . . .
H511 H 0.8789 1.0333 0.0271 0.0439 1.0000 Uiso R . . .
H521 H 0.9087 1.1401 0.1000 0.0431 1.0000 Uiso R . . .
H541 H 0.8729 0.7542 0.0435 0.0542 1.0000 Uiso R . . .
H551 H 0.9490 0.7062 -0.0505 0.0679 1.0000 Uiso R . . .
H561 H 0.8983 0.8187 -0.1423 0.0685 1.0000 Uiso R . . .
H571 H 0.7653 0.9803 -0.1398 0.0740 1.0000 Uiso R . . .
H581 H 0.6883 1.0304 -0.0462 0.0601 1.0000 Uiso R . . .
H591 H 0.6219 0.8059 0.0281 0.0420 1.0000 Uiso R . . .
H601 H 0.4826 0.7590 0.1018 0.0416 1.0000 Uiso R . . .
H661 H 0.6661 1.0268 0.4631 0.0375 1.0000 Uiso R . . .
H761 H 0.6932 0.7334 0.2562 0.0578 1.0000 Uiso R . . .
H771 H 0.8332 0.5826 0.3002 0.0780 1.0000 Uiso R . . .
H781 H 1.0128 0.5829 0.3241 0.0910 1.0000 Uiso R . . .
H791 H 1.0523 0.7311 0.2975 0.0929 1.0000 Uiso R . . .
H801 H 0.9069 0.8787 0.2556 0.0688 1.0000 Uiso R . . .
H811 H 0.5027 1.4077 0.0562 0.1065 1.0000 Uiso R . . .
H812 H 0.3794 1.3956 0.0579 0.1074 1.0000 Uiso R . . .
H821 H 0.5941 1.2311 0.0770 0.0940 1.0000 Uiso R . . .
H822 H 0.5141 1.2542 0.0189 0.0942 1.0000 Uiso R . . .
H832 H 0.3738 1.2153 0.0783 0.0794 1.0000 Uiso R . . .
H831 H 0.4953 1.1198 0.0895 0.0793 1.0000 Uiso R . . .
H841 H 0.5201 1.1725 0.1823 0.0801 1.0000 Uiso R . . .
H842 H 0.3993 1.1524 0.1833 0.0803 1.0000 Uiso R . . .
H851 H 0.3804 1.3055 0.2216 0.0994 1.0000 Uiso R . . .
H852 H 0.3047 1.3294 0.1564 0.0994 1.0000 Uiso R . . .
H861 H 0.4040 1.4430 0.1489 0.1017 1.0000 Uiso R . . .
H862 H 0.5236 1.3472 0.1618 0.1014 1.0000 Uiso R . . .
H871 H 0.6158 0.7240 0.3765 0.0831 1.0000 Uiso R . . .
H881 H 0.7692 0.7676 0.4011 0.0914 1.0000 Uiso R . . .
H891 H 0.8026 0.7799 0.5011 0.0984 1.0000 Uiso R . . .
H901 H 0.6808 0.7469 0.5797 0.1012 1.0000 Uiso R . . .
H911 H 0.5278 0.7028 0.5552 0.0921 1.0000 Uiso R . . .
H921 H 0.4932 0.6928 0.4549 0.0881 1.0000 Uiso R . . .
H162 H 0.6510 1.5637 0.0683 0.0969 0.480(8) Uiso R P 1 1
H161 H 0.6198 1.4955 0.1242 0.0969 0.480(8) Uiso R P 1 1
H163 H 0.6877 1.4472 0.0678 0.0967 0.480(8) Uiso R P 1 1
H171 H 0.7513 1.5232 0.0326 0.1738 0.520(8) Uiso R P 1 2
H172 H 0.8447 1.4152 0.0473 0.1740 0.520(8) Uiso R P 1 2
H173 H 0.7150 1.4321 0.0625 0.1738 0.520(8) Uiso R P 1 2
H181 H 0.8428 1.5593 0.0453 0.1168 0.480(8) Uiso R P 1 1
H182 H 0.9481 1.4865 0.0858 0.1168 0.480(8) Uiso R P 1 1
H183 H 0.8853 1.4432 0.0437 0.1168 0.480(8) Uiso R P 1 1
H191 H 0.8262 1.6101 0.1001 0.1389 0.520(8) Uiso R P 1 2
H192 H 0.8897 1.5464 0.1614 0.1388 0.520(8) Uiso R P 1 2
H193 H 0.9346 1.5122 0.0975 0.1389 0.520(8) Uiso R P 1 2
H201 H 0.7387 1.6340 0.1333 0.1180 0.480(8) Uiso R P 1 1
H203 H 0.8436 1.5676 0.1765 0.1179 0.480(8) Uiso R P 1 1
H202 H 0.7197 1.5681 0.1942 0.1180 0.480(8) Uiso R P 1 1
H213 H 0.6492 1.6040 0.1396 0.2050 0.520(8) Uiso R P 1 2
H211 H 0.6927 1.5273 0.2008 0.2050 0.520(8) Uiso R P 1 2
H212 H 0.6242 1.5031 0.1504 0.2049 0.520(8) Uiso R P 1 2
H3 H 0.0373 0.9530 0.4207 0.0557 1.0000 Uiso R . . .
H6 H 0.0428 0.9222 0.3565 0.0547 1.0000 Uiso R . . .
H931 H 0.0192 0.6444 0.5358 0.1191 0.528(10) Uiso R P 2 1
H932 H 0.0255 0.5949 0.4750 0.1193 0.528(10) Uiso R P 2 1
H941 H 0.0586 0.7463 0.4444 0.1244 0.528(10) Uiso R P 2 1
H942 H 0.1779 0.6569 0.4411 0.1241 0.528(10) Uiso R P 2 1
H951 H 0.1118 0.7504 0.5489 0.1183 0.528(10) Uiso R P 2 1
H952 H 0.1941 0.7829 0.4999 0.1182 0.528(10) Uiso R P 2 1
H961 H 0.3144 0.6593 0.5727 0.1173 0.528(10) Uiso R P 2 1
H962 H 0.3176 0.6095 0.5120 0.1172 0.528(10) Uiso R P 2 1
H971 H 0.1629 0.5947 0.6085 0.1178 0.528(10) Uiso R P 2 1
H972 H 0.2804 0.5065 0.6033 0.1183 0.528(10) Uiso R P 2 1
H981 H 0.1437 0.4707 0.5486 0.1213 0.528(10) Uiso R P 2 1
H982 H 0.2249 0.5050 0.4982 0.1211 0.528(10) Uiso R P 2 1
H991 H 0.0261 0.5904 0.4758 0.1563 0.472(10) Uiso R P 2 2
H992 H 0.1580 0.5698 0.4582 0.1562 0.472(10) Uiso R P 2 2
H1001 H 0.0326 0.7305 0.5221 0.1543 0.472(10) Uiso R P 2 2
H1002 H 0.0461 0.7484 0.4489 0.1544 0.472(10) Uiso R P 2 2
H1011 H 0.1974 0.7795 0.4940 0.1573 0.472(10) Uiso R P 2 2
H1012 H 0.2544 0.6744 0.4678 0.1571 0.472(10) Uiso R P 2 2
H1021 H 0.3105 0.6626 0.5707 0.1532 0.472(10) Uiso R P 2 2
H1022 H 0.1798 0.6835 0.5905 0.1532 0.472(10) Uiso R P 2 2
H1031 H 0.2903 0.5047 0.5985 0.1563 0.472(10) Uiso R P 2 2
H1032 H 0.3022 0.5253 0.5244 0.1563 0.472(10) Uiso R P 2 2
H1041 H 0.0828 0.5780 0.5808 0.1560 0.472(10) Uiso R P 2 2
H1042 H 0.1385 0.4736 0.5548 0.1562 0.472(10) Uiso R P 2 2

loop_
_atom_site_aniso_label
_atom_site_aniso_U_11
_atom_site_aniso_U_22
_atom_site_aniso_U_33
_atom_site_aniso_U_23
_atom_site_aniso_U_13
_atom_site_aniso_U_12
Zn1 0.03124(13) 0.03997(13) 0.02003(10) -0.00751(8) 0.00447(7) -0.02001(10)
N2 0.0377(9) 0.0404(9) 0.0215(7) -0.0074(6) 0.0056(6) -0.0230(7)
C3 0.0354(10) 0.0424(10) 0.0244(8) -0.0053(7) 0.0047(7) -0.0228(9)
C4 0.0345(10) 0.0414(10) 0.0251(8) -0.0064(7) 0.0039(7) -0.0222(8)
C5 0.0359(11) 0.0420(10) 0.0271(8) -0.0080(7) 0.0065(7) -0.0233(9)
C6 0.0446(13) 0.0463(12) 0.0325(10) -0.0060(8) -0.0009(8) -0.0263(10)
C7 0.0498(14) 0.0437(12) 0.0376(11) -0.0034(9) -0.0016(9) -0.0264(11)
C8 0.0467(14) 0.0422(12) 0.0445(12) -0.0060(9) -0.0003(10) -0.0267(10)
C9 0.0437(13) 0.0458(12) 0.0385(11) -0.0087(9) -0.0003(9) -0.0254(10)
C10 0.0409(12) 0.0440(11) 0.0338(10) -0.0069(8) 0.0018(8) -0.0251(10)
C11 0.0583(18) 0.0547(16) 0.0606(17) -0.0020(13) -0.0177(14) -0.0319(14)
C12 0.108(3) 0.112(3) 0.055(2) 0.004(2) -0.033(2) -0.066(3)
C13 0.054(2) 0.067(2) 0.113(3) 0.003(2) -0.027(2) -0.0219(17)
C14 0.089(3) 0.067(2) 0.108(3) -0.001(2) -0.052(3) -0.045(2)
C15 0.070(2) 0.0438(14) 0.0612(17) 0.0043(12) -0.0204(15) -0.0277(14)
C16 0.075(5) 0.052(4) 0.068(5) 0.012(3) -0.035(4) -0.027(4)
C17 0.172(13) 0.086(6) 0.092(7) 0.046(5) -0.086(8) -0.077(8)
C18 0.099(7) 0.062(4) 0.070(5) 0.022(4) 0.009(4) -0.033(4)
C19 0.123(8) 0.070(5) 0.091(6) 0.038(5) -0.056(6) -0.065(6)
C20 0.114(8) 0.042(3) 0.078(6) -0.006(3) -0.040(6) -0.015(4)
C21 0.088(7) 0.047(4) 0.242(18) 0.035(7) -0.012(9) -0.010(4)
C22 0.0363(11) 0.0424(10) 0.0259(8) -0.0078(7) 0.0041(7) -0.0231(9)
N23 0.0336(9) 0.0422(9) 0.0218(7) -0.0083(6) 0.0050(6) -0.0225(7)
C24 0.0335(10) 0.0416(10) 0.0230(8) -0.0101(7) 0.0050(7) -0.0202(8)
C25 0.0450(12) 0.0506(12) 0.0276(9) -0.0139(8) 0.0098(8) -0.0288(10)
C26 0.0439(12) 0.0457(11) 0.0307(9) -0.0109(8) 0.0075(8) -0.0275(10)
C27 0.0327(10) 0.0418(10) 0.0210(7) -0.0083(7) 0.0043(6) -0.0196(8)
C28 0.0288(9) 0.0395(10) 0.0208(7) -0.0070(6) 0.0045(6) -0.0183(8)
N29 0.0305(8) 0.0436(9) 0.0210(6) -0.0093(6) 0.0039(6) -0.0204(7)
C30 0.0329(10) 0.0443(10) 0.0221(7) -0.0086(7) 0.0050(6) -0.0221(8)
C31 0.0318(10) 0.0427(10) 0.0235(8) -0.0089(7) 0.0027(6) -0.0213(8)
C32 0.0321(10) 0.0421(10) 0.0260(8) -0.0095(7) 0.0034(7) -0.0213(8)
C33 0.0345(11) 0.0423(11) 0.0275(8) -0.0080(7) 0.0008(7) -0.0200(9)
C34 0.0362(11) 0.0460(11) 0.0324(9) -0.0096(8) -0.0020(8) -0.0222(9)
C35 0.0504(15) 0.0581(15) 0.0415(12) -0.0112(11) -0.0107(10) -0.0296(12)
C36 0.0594(19) 0.0656(19) 0.0581(17) -0.0085(14) -0.0214(14) -0.0263(15)
C37 0.072(2) 0.0682(19) 0.0647(19) -0.0077(15) -0.0235(16) -0.0435(17)
C38 0.076(2) 0.096(3) 0.0388(13) -0.0205(15) -0.0045(13) -0.045(2)
C39 0.0440(13) 0.0437(12) 0.0411(11) -0.0073(9) -0.0033(9) -0.0266(10)
C40 0.0409(12) 0.0457(12) 0.0384(11) -0.0035(9) -0.0047(9) -0.0247(10)
C41 0.0361(11) 0.0455(11) 0.0296(9) -0.0064(8) -0.0024(7) -0.0223(9)
C42 0.0620(18) 0.0564(16) 0.0533(15) 0.0090(12) -0.0170(13) -0.0359(14)
C43 0.166(5) 0.094(3) 0.0491(19) 0.0189(19) -0.029(2) -0.082(3)
C44 0.138(5) 0.164(5) 0.142(5) 0.106(4) -0.083(4) -0.125(5)
C45 0.187(7) 0.083(4) 0.098(4) 0.024(3) 0.000(4) 0.038(4)
C46 0.0319(10) 0.0419(10) 0.0230(7) -0.0077(7) 0.0031(6) -0.0196(8)
N47 0.0361(9) 0.0439(9) 0.0221(7) -0.0099(6) 0.0071(6) -0.0243(8)
C48 0.0366(11) 0.0433(10) 0.0213(7) -0.0087(7) 0.0057(7) -0.0210(9)
C49 0.0349(10) 0.0414(10) 0.0220(7) -0.0076(7) 0.0051(7) -0.0199(8)
C50 0.0339(10) 0.0431(10) 0.0225(8) -0.0082(7) 0.0066(7) -0.0206(8)
C51 0.0426(12) 0.0506(12) 0.0254(8) -0.0099(8) 0.0098(8) -0.0273(10)
C52 0.0412(12) 0.0472(12) 0.0277(9) -0.0078(8) 0.0078(8) -0.0273(10)
C53 0.0345(11) 0.0475(11) 0.0269(8) -0.0117(8) 0.0077(7) -0.0228(9)
C54 0.0424(13) 0.0549(14) 0.0404(12) -0.0156(10) 0.0037(9) -0.0174(11)
C55 0.0452(15) 0.0717(19) 0.0572(16) -0.0344(15) 0.0136(12) -0.0203(14)
C56 0.0636(18) 0.083(2) 0.0421(13) -0.0316(14) 0.0254(12) -0.0438(17)
C57 0.094(2) 0.0705(19) 0.0282(11) -0.0118(11) 0.0184(13) -0.0420(18)
C58 0.0718(19) 0.0511(14) 0.0279(10) -0.0074(9) 0.0112(11) -0.0241(13)
C59 0.0367(11) 0.0503(12) 0.0257(8) -0.0137(8) 0.0063(7) -0.0237(9)
C60 0.0367(11) 0.0485(12) 0.0267(8) -0.0117(8) 0.0065(7) -0.0248(9)
C61 0.0319(10) 0.0454(11) 0.0224(7) -0.0085(7) 0.0048(6) -0.0220(8)
C62 0.0300(9) 0.0417(10) 0.0213(7) -0.0080(7) 0.0045(6) -0.0181(8)
C63 0.0316(10) 0.0436(10) 0.0227(7) -0.0084(7) 0.0046(6) -0.0209(8)
C64 0.0315(10) 0.0425(10) 0.0208(7) -0.0076(7) 0.0048(6) -0.0193(8)
C65 0.0303(9) 0.0427(10) 0.0220(7) -0.0094(7) 0.0057(6) -0.0203(8)
C66 0.0311(10) 0.0489(11) 0.0223(8) -0.0103(7) 0.0063(6) -0.0223(9)
C67 0.0320(10) 0.0546(12) 0.0245(8) -0.0115(8) 0.0059(7) -0.0247(9)
C68 0.0330(11) 0.0511(12) 0.0282(9) -0.0093(8) 0.0036(7) -0.0240(9)
C69 0.0343(11) 0.0483(11) 0.0260(8) -0.0098(8) 0.0035(7) -0.0230(9)
C70 0.0378(12) 0.0605(14) 0.0311(9) -0.0161(9) 0.0072(8) -0.0266(11)
N71 0.0398(12) 0.0871(19) 0.0476(12) -0.0275(12) 0.0047(9) -0.0309(12)
N72 0.0361(11) 0.0801(16) 0.0373(10) -0.0228(10) 0.0107(8) -0.0341(11)
C73 0.0337(11) 0.0750(17) 0.0304(10) -0.0169(10) 0.0067(8) -0.0304(11)
N74 0.0405(12) 0.116(2) 0.0391(11) -0.0332(13) 0.0137(9) -0.0393(14)
N75 0.0363(10) 0.0421(10) 0.0348(9) -0.0056(7) 0.0060(7) -0.0171(8)
C76 0.0517(15) 0.0447(13) 0.0526(14) -0.0047(11) -0.0022(11) -0.0234(12)
C77 0.066(2) 0.0439(15) 0.084(2) 0.0005(15) -0.0098(18) -0.0205(14)
C78 0.061(2) 0.0461(16) 0.109(3) 0.0069(18) -0.013(2) -0.0105(15)
C79 0.0398(17) 0.062(2) 0.126(4) 0.007(2) -0.0109(19) -0.0185(15)
C80 0.0388(14) 0.0496(15) 0.083(2) 0.0029(14) -0.0029(13) -0.0202(12)
C81 0.089(3) 0.104(4) 0.079(3) 0.018(3) -0.013(2) -0.048(3)
C82 0.071(2) 0.134(4) 0.0472(17) -0.028(2) 0.0118(15) -0.054(3)
C83 0.067(2) 0.085(2) 0.0527(17) -0.0192(17) 0.0016(15) -0.0308(19)
C84 0.067(2) 0.079(2) 0.0508(17) -0.0080(16) 0.0039(15) -0.0212(18)
C85 0.082(3) 0.093(3) 0.074(3) -0.026(2) 0.020(2) -0.031(2)
C86 0.085(3) 0.085(3) 0.090(3) -0.026(2) 0.015(2) -0.035(2)
C87 0.082(3) 0.072(2) 0.0501(17) -0.0106(15) -0.0066(16) -0.0210(19)
C88 0.091(3) 0.067(2) 0.070(2) -0.0085(18) 0.004(2) -0.029(2)
C89 0.097(3) 0.063(2) 0.086(3) -0.011(2) -0.025(2) -0.026(2)
C90 0.127(4) 0.063(2) 0.0504(19) -0.0081(16) -0.019(2) -0.019(2)
C91 0.095(3) 0.059(2) 0.058(2) -0.0027(16) 0.0110(19) -0.0105(19)
C92 0.071(2) 0.068(2) 0.075(2) -0.0132(18) -0.0058(19) -0.0171(18)
C93 0.104(5) 0.088(4) 0.109(5) -0.004(3) -0.018(4) -0.037(3)
C94 0.111(5) 0.093(4) 0.103(4) 0.007(3) -0.012(4) -0.037(3)
C95 0.108(5) 0.091(4) 0.102(4) 0.006(3) 0.001(4) -0.044(3)
C96 0.100(5) 0.093(4) 0.108(5) 0.000(3) -0.004(4) -0.047(3)
C97 0.099(5) 0.088(4) 0.118(5) 0.000(3) -0.014(4) -0.043(3)
C98 0.103(5) 0.085(4) 0.117(5) -0.006(3) -0.015(4) -0.036(3)
C99 0.127(6) 0.122(6) 0.129(6) -0.012(5) -0.007(5) -0.067(5)
C100 0.126(6) 0.119(6) 0.125(6) -0.004(5) 0.000(5) -0.066(5)
C101 0.129(6) 0.119(6) 0.131(6) -0.004(5) 0.002(5) -0.070(5)
C102 0.123(6) 0.118(6) 0.135(6) -0.009(5) -0.006(5) -0.068(5)
C103 0.123(6) 0.118(6) 0.139(6) -0.014(5) -0.010(5) -0.061(5)
C104 0.126(6) 0.120(6) 0.136(6) -0.012(5) -0.012(5) -0.065(5)

loop_
_atom_type_symbol
_atom_type_scat_dispersion_real
_atom_type_scat_dispersion_imag
_atom_type_scat_Cromer_Mann_a1
_atom_type_scat_Cromer_Mann_b1
_atom_type_scat_Cromer_Mann_a2
_atom_type_scat_Cromer_Mann_b2
_atom_type_scat_Cromer_Mann_a3
_atom_type_scat_Cromer_Mann_b3
_atom_type_scat_Cromer_Mann_a4
_atom_type_scat_Cromer_Mann_b4
_atom_type_scat_Cromer_Mann_c
_atom_type_scat_source
C 0.0020 0.0020 2.3100 20.8439 1.0200 10.2075 1.5886 0.5687 0.8650 51.6512 0.2156 'International Tables Vol C 4.2.6.8 and 6.1.1.4'
H 0.0000 0.0000 0.4930 10.5109 0.3229 26.1257 0.1402 3.1424 0.0408 57.7998 0.0030 'International Tables Vol C 4.2.6.8 and 6.1.1.4'
N 0.0040 0.0030 12.2126 0.0057 3.1322 9.8933 2.0125 28.9975 1.1663 0.5826 -11.5290 'International Tables Vol C 4.2.6.8 and 6.1.1.4'
O 0.0070 0.0060 3.0485 13.2771 2.2868 5.7011 1.5463 0.3239 0.8670 32.9089 0.2508 'International Tables Vol C 4.2.6.8 and 6.1.1.4'
Zn 0.2340 1.3590 14.0743 3.2655 7.0318 0.2333 5.1652 10.3163 2.4100 58.7097 1.3041 'International Tables Vol C 4.2.6.8 and 6.1.1.4'

loop_
_geom_angle_atom_site_label_1
_geom_angle_site_symmetry_1
_geom_angle_atom_site_label_2
_geom_angle_atom_site_label_3
_geom_angle_site_symmetry_3
_geom_angle
_geom_angle_publ_flag
N2 . Zn1 N23 . 89.53(7) yes
N2 . Zn1 N29 . 160.62(8) yes
N23 . Zn1 N29 . 88.95(7) yes
N2 . Zn1 N47 . 89.14(7) yes
N23 . Zn1 N47 . 163.64(8) yes
N29 . Zn1 N47 . 86.93(7) yes
N2 . Zn1 N75 . 100.65(8) yes
N23 . Zn1 N75 . 99.52(8) yes
N29 . Zn1 N75 . 98.66(8) yes
N47 . Zn1 N75 . 96.75(8) yes
Zn1 . N2 C3 . 127.21(13) yes
Zn1 . N2 C50 . 125.40(14) yes
C3 . N2 C50 . 106.71(16) yes
N2 . C3 C4 . 125.31(18) yes
N2 . C3 C52 . 109.66(17) yes
C4 . C3 C52 . 125.03(19) yes
C3 . C4 C5 . 117.48(17) yes
C3 . C4 C22 . 125.62(19) yes
C5 . C4 C22 . 116.83(18) yes
C4 . C5 C6 . 119.6(2) yes
C4 . C5 C10 . 120.9(2) yes
C6 . C5 C10 . 119.4(2) yes
C5 . C6 C7 . 121.3(2) yes
C5 . C6 H61 . 117.5 no
C7 . C6 H61 . 121.2 no
C6 . C7 C8 . 117.6(2) yes
C6 . C7 C15 . 121.1(2) yes
C8 . C7 C15 . 121.2(2) yes
C7 . C8 C9 . 122.8(2) yes
C7 . C8 H81 . 118.4 no
C9 . C8 H81 . 118.7 no
C8 . C9 C10 . 117.8(2) yes
C8 . C9 C11 . 122.5(2) yes
C10 . C9 C11 . 119.6(2) yes
C9 . C10 C5 . 121.1(2) yes
C9 . C10 H101 . 119.6 no
C5 . C10 H101 . 119.3 no
C9 . C11 C12 . 109.8(3) yes
C9 . C11 C13 . 108.8(3) yes
C12 . C11 C13 . 108.7(3) yes
C9 . C11 C14 . 112.1(3) yes
C12 . C11 C14 . 108.4(3) yes
C13 . C11 C14 . 108.9(3) yes
C11 . C12 H122 . 109.1 no
C11 . C12 H123 . 109.3 no
H122 . C12 H123 . 109.3 no
C11 . C12 H121 . 109.1 no
H122 . C12 H121 . 110.1 no
H123 . C12 H121 . 109.8 no
C11 . C13 H131 . 107.8 no
C11 . C13 H133 . 109.2 no
H131 . C13 H133 . 110.0 no
C11 . C13 H132 . 111.0 no
H131 . C13 H132 . 109.3 no
H133 . C13 H132 . 109.5 no
C11 . C14 H142 . 107.9 no
C11 . C14 H141 . 110.6 no
H142 . C14 H141 . 109.1 no
C11 . C14 H143 . 108.2 no
H142 . C14 H143 . 109.6 no
H141 . C14 H143 . 111.3 no
C7 . C15 C16 . 115.9(3) yes
C7 . C15 C18 . 110.5(4) yes
C16 . C15 C18 . 104.5(6) yes
C7 . C15 C20 . 111.4(4) yes
C16 . C15 C20 . 107.2(6) yes
C18 . C15 C20 . 106.7(6) yes
C7 . C15 C17 . 108.2(4) yes
C7 . C15 C19 . 111.2(4) yes
C17 . C15 C19 . 109.5(7) yes
C7 . C15 C21 . 103.9(5) yes
C17 . C15 C21 . 113.4(9) yes
C19 . C15 C21 . 110.5(7) yes
C15 . C16 H162 . 109.0 no
C15 . C16 H161 . 109.5 no
H162 . C16 H161 . 109.4 no
C15 . C16 H163 . 109.4 no
H162 . C16 H163 . 110.0 no
H161 . C16 H163 . 109.5 no
C15 . C17 H171 . 109.5 no
C15 . C17 H172 . 109.4 no
H171 . C17 H172 . 109.0 no
C15 . C17 H173 . 109.7 no
H171 . C17 H173 . 109.7 no
H172 . C17 H173 . 109.5 no
C15 . C18 H181 . 109.9 no
C15 . C18 H182 . 109.6 no
H181 . C18 H182 . 109.4 no
C15 . C18 H183 . 110.2 no
H181 . C18 H183 . 109.1 no
H182 . C18 H183 . 108.7 no
C15 . C19 H191 . 109.0 no
C15 . C19 H192 . 109.4 no
H191 . C19 H192 . 109.9 no
C15 . C19 H193 . 108.9 no
H191 . C19 H193 . 110.0 no
H192 . C19 H193 . 109.6 no
C15 . C20 H201 . 110.3 no
C15 . C20 H203 . 109.4 no
H201 . C20 H203 . 109.0 no
C15 . C20 H202 . 110.0 no
H201 . C20 H202 . 108.9 no
H203 . C20 H202 . 109.3 no
C15 . C21 H213 . 109.1 no
C15 . C21 H211 . 110.0 no
H213 . C21 H211 . 109.7 no
C15 . C21 H212 . 109.3 no
H213 . C21 H212 . 109.0 no
H211 . C21 H212 . 109.8 no
C4 . C22 N23 . 126.10(18) yes
C4 . C22 C26 . 124.01(19) yes
N23 . C22 C26 . 109.88(17) yes
C22 . N23 Zn1 . 125.50(13) yes
C22 . N23 C24 . 106.49(16) yes
Zn1 . N23 C24 . 127.61(14) yes
N23 . C24 C25 . 109.63(17) yes
N23 . C24 C27 . 123.85(18) yes
C25 . C24 C27 . 126.17(18) yes
C24 . C25 C26 . 107.03(18) yes
C24 . C25 H251 . 125.6 no
C26 . C25 H251 . 127.4 no
C22 . C26 C25 . 106.97(19) yes
C22 . C26 H261 . 125.6 no
C25 . C26 H261 . 127.4 no
C24 . C27 C28 . 122.56(17) yes
C24 . C27 C65 . 122.83(17) yes
C28 . C27 C65 . 114.42(17) yes
C27 . C28 N29 . 130.13(18) yes
C27 . C28 C62 . 119.73(17) yes
N29 . C28 C62 . 109.89(17) yes
C28 . N29 Zn1 . 123.25(13) yes
C28 . N29 C30 . 108.02(16) yes
Zn1 . N29 C30 . 128.71(13) yes
N29 . C30 C31 . 124.33(18) yes
N29 . C30 C61 . 108.35(16) yes
C31 . C30 C61 . 127.15(18) yes
C30 . C31 C32 . 118.83(17) yes
C30 . C31 C46 . 124.12(18) yes
C32 . C31 C46 . 116.44(17) yes
C31 . C32 C33 . 122.72(19) yes
C31 . C32 C41 . 118.38(18) yes
C33 . C32 C41 . 118.73(19) yes
C32 . C33 C34 . 121.3(2) yes
C32 . C33 H331 . 119.5 no
C34 . C33 H331 . 119.2 no
C33 . C34 C35 . 118.8(2) yes
C33 . C34 C39 . 118.3(2) yes
C35 . C34 C39 . 122.9(2) yes
C34 . C35 C36 . 109.7(2) yes
C34 . C35 C37 . 112.6(2) yes
C36 . C35 C37 . 109.7(3) yes
C34 . C35 C38 . 108.2(2) yes
C36 . C35 C38 . 108.2(3) yes
C37 . C35 C38 . 108.3(3) yes
C35 . C36 H361 . 110.3 no
C35 . C36 H362 . 110.9 no
H361 . C36 H362 . 110.3 no
C35 . C36 H363 . 106.6 no
H361 . C36 H363 . 109.4 no
H362 . C36 H363 . 109.3 no
C35 . C37 H373 . 109.4 no
C35 . C37 H371 . 108.5 no
H373 . C37 H371 . 108.5 no
C35 . C37 H372 . 110.3 no
H373 . C37 H372 . 108.4 no
H371 . C37 H372 . 111.6 no
C35 . C38 H381 . 109.7 no
C35 . C38 H382 . 109.7 no
H381 . C38 H382 . 109.6 no
C35 . C38 H383 . 107.8 no
H381 . C38 H383 . 110.1 no
H382 . C38 H383 . 109.8 no
C34 . C39 C40 . 122.0(2) yes
C34 . C39 H391 . 119.8 no
C40 . C39 H391 . 118.3 no
C39 . C40 C41 . 117.9(2) yes
C39 . C40 C42 . 121.2(2) yes
C41 . C40 C42 . 120.8(2) yes
C32 . C41 C40 . 121.8(2) yes
C32 . C41 H411 . 118.2 no
C40 . C41 H411 . 120.0 no
C40 . C42 C43 . 112.8(3) yes
C40 . C42 C44 . 111.3(3) yes
C43 . C42 C44 . 109.6(4) yes
C40 . C42 C45 . 108.3(3) yes
C43 . C42 C45 . 107.2(4) yes
C44 . C42 C45 . 107.5(5) yes
C42 . C43 H432 . 109.2 no
C42 . C43 H431 . 108.9 no
H432 . C43 H431 . 111.3 no
C42 . C43 H433 . 104.2 no
H432 . C43 H433 . 111.4 no
H431 . C43 H433 . 111.6 no
C42 . C44 H442 . 109.1 no
C42 . C44 H441 . 109.8 no
H442 . C44 H441 . 109.4 no
C42 . C44 H443 . 109.7 no
H442 . C44 H443 . 109.7 no
H441 . C44 H443 . 109.2 no
C42 . C45 H451 . 109.4 no
C42 . C45 H452 . 108.5 no
H451 . C45 H452 . 109.7 no
C42 . C45 H453 . 110.2 no
H451 . C45 H453 . 109.4 no
H452 . C45 H453 . 109.5 no
C31 . C46 N47 . 125.22(18) yes
C31 . C46 C60 . 124.95(19) yes
N47 . C46 C60 . 109.83(17) yes
C46 . N47 Zn1 . 127.30(13) yes
C46 . N47 C48 . 106.15(16) yes
Zn1 . N47 C48 . 123.75(14) yes
N47 . C48 C49 . 125.55(18) yes
N47 . C48 C59 . 110.07(18) yes
C49 . C48 C59 . 124.37(18) yes
C48 . C49 C50 . 125.73(18) yes
C48 . C49 C53 . 116.18(18) yes
C50 . C49 C53 . 118.08(18) yes
C49 . C50 N2 . 125.30(18) yes
C49 . C50 C51 . 125.02(18) yes
N2 . C50 C51 . 109.68(18) yes
C50 . C51 C52 . 106.83(18) yes
C50 . C51 H511 . 126.2 no
C52 . C51 H511 . 126.9 no
C3 . C52 C51 . 107.10(19) yes
C3 . C52 H521 . 125.7 no
C51 . C52 H521 . 127.2 no
C49 . C53 C54 . 119.3(2) yes
C49 . C53 C58 . 121.6(2) yes
C54 . C53 C58 . 119.0(2) yes
C53 . C54 C55 . 119.8(3) yes
C53 . C54 H541 . 120.3 no
C55 . C54 H541 . 119.8 no
C54 . C55 C56 . 120.9(3) yes
C54 . C55 H551 . 118.7 no
C56 . C55 H551 . 120.4 no
C55 . C56 C57 . 119.6(2) yes
C55 . C56 H561 . 119.9 no
C57 . C56 H561 . 120.5 no
C56 . C57 C58 . 120.3(3) yes
C56 . C57 H571 . 120.0 no
C58 . C57 H571 . 119.7 no
C57 . C58 C53 . 120.3(3) yes
C57 . C58 H581 . 119.7 no
C53 . C58 H581 . 119.9 no
C48 . C59 C60 . 106.86(18) yes
C48 . C59 H591 . 126.1 no
C60 . C59 H591 . 127.0 no
C46 . C60 C59 . 107.05(19) yes
C46 . C60 H601 . 125.1 no
C59 . C60 H601 . 127.8 no
C30 . C61 C62 . 105.00(17) yes
C30 . C61 C69 . 136.73(18) yes
C62 . C61 C69 . 117.39(18) yes
C28 . C62 C61 . 108.12(16) yes
C28 . C62 C63 . 125.59(18) yes
C61 . C62 C63 . 125.89(19) yes
C62 . C63 C64 . 114.84(18) yes
C62 . C63 C67 . 116.06(18) yes
C64 . C63 C67 . 129.10(18) yes
C63 . C64 C66 2_676 121.77(18) yes
C63 . C64 C65 . 118.76(16) yes
C66 2_676 C64 C65 . 119.34(18) yes
C27 . C65 C64 . 122.70(17) yes
C27 . C65 C66 . 120.63(17) yes
C64 . C65 C66 . 116.59(16) yes
C64 2_676 C66 C65 . 124.03(18) yes
C64 2_676 C66 H661 . 118.3 no
C65 . C66 H661 . 117.7 no
C63 . C67 C68 . 121.02(18) yes
C63 . C67 C73 . 123.06(19) yes
C68 . C67 C73 . 115.55(19) yes
C67 . C68 C69 . 119.84(19) yes
C67 . C68 N72 . 121.0(2) yes
C69 . C68 N72 . 119.1(2) yes
C68 . C69 C61 . 119.36(18) yes
C68 . C69 C70 . 114.4(2) yes
C61 . C69 C70 . 125.48(19) yes
C69 . C70 N71 . 169.4(3) yes
C68 . N72 H3 . 119.9 no
C68 . N72 H6 . 118.0 no
H3 . N72 H6 . 121.7 no
C67 . C73 N74 . 175.3(3) yes
Zn1 . N75 C76 . 121.54(19) yes
Zn1 . N75 C80 . 120.49(19) yes
C76 . N75 C80 . 118.0(2) yes
N75 . C76 C77 . 122.6(3) yes
N75 . C76 H761 . 117.5 no
C77 . C76 H761 . 119.9 no
C76 . C77 C78 . 118.9(3) yes
C76 . C77 H771 . 120.4 no
C78 . C77 H771 . 120.7 no
C77 . C78 C79 . 119.2(3) yes
C77 . C78 H781 . 120.8 no
C79 . C78 H781 . 120.0 no
C78 . C79 C80 . 118.7(3) yes
C78 . C79 H791 . 121.2 no
C80 . C79 H791 . 120.0 no
C79 . C80 N75 . 122.4(3) yes
C79 . C80 H801 . 119.4 no
N75 . C80 H801 . 118.1 no
C82 . C81 C86 . 111.3(4) yes
C82 . C81 H811 . 109.6 no
C86 . C81 H811 . 110.9 no
C82 . C81 H812 . 108.7 no
C86 . C81 H812 . 106.5 no
H811 . C81 H812 . 109.8 no
C81 . C82 C83 . 111.3(3) yes
C81 . C82 H821 . 107.9 no
C83 . C82 H821 . 109.3 no
C81 . C82 H822 . 110.1 no
C83 . C82 H822 . 109.2 no
H821 . C82 H822 . 109.1 no
C82 . C83 C84 . 112.5(3) yes
C82 . C83 H832 . 108.0 no
C84 . C83 H832 . 105.7 no
C82 . C83 H831 . 109.7 no
C84 . C83 H831 . 109.7 no
H832 . C83 H831 . 111.2 no
C83 . C84 C85 . 112.5(4) yes
C83 . C84 H841 . 108.1 no
C85 . C84 H841 . 106.2 no
C83 . C84 H842 . 109.5 no
C85 . C84 H842 . 111.7 no
H841 . C84 H842 . 108.8 no
C84 . C85 C86 . 111.0(4) yes
C84 . C85 H851 . 110.0 no
C86 . C85 H851 . 111.5 no
C84 . C85 H852 . 106.4 no
C86 . C85 H852 . 106.2 no
H851 . C85 H852 . 111.6 no
C85 . C86 C81 . 112.8(4) yes
C85 . C86 H861 . 110.1 no
C81 . C86 H861 . 108.5 no
C85 . C86 H862 . 106.4 no
C81 . C86 H862 . 108.7 no
H861 . C86 H862 . 110.3 no
C88 . C87 C92 . 120.0(4) yes
C88 . C87 H871 . 120.1 no
C92 . C87 H871 . 119.9 no
C87 . C88 C89 . 121.1(4) yes
C87 . C88 H881 . 120.7 no
C89 . C88 H881 . 118.1 no
C88 . C89 C90 . 119.1(5) yes
C88 . C89 H891 . 120.0 no
C90 . C89 H891 . 121.0 no
C89 . C90 C91 . 119.9(4) yes
C89 . C90 H901 . 120.5 no
C91 . C90 H901 . 119.6 no
C90 . C91 C92 . 120.2(4) yes
C90 . C91 H911 . 121.6 no
C92 . C91 H911 . 118.2 no
C91 . C92 C87 . 119.8(4) yes
C91 . C92 H921 . 119.6 no
C87 . C92 H921 . 120.6 no
C94 . C93 C98 . 106.32(5) yes
C94 . C93 H931 . 110.2 no
C98 . C93 H931 . 109.2 no
C94 . C93 H932 . 111.3 no
C98 . C93 H932 . 110.5 no
H931 . C93 H932 . 109.3 no
C93 . C94 C95 . 106.33(4) yes
C93 . C94 H941 . 110.7 no
C95 . C94 H941 . 110.8 no
C93 . C94 H942 . 109.2 no
C95 . C94 H942 . 110.4 no
H941 . C94 H942 . 109.4 no
C94 . C95 C96 . 106.33(5) yes
C94 . C95 H951 . 110.3 no
C96 . C95 H951 . 109.8 no
C94 . C95 H952 . 112.4 no
C96 . C95 H952 . 109.7 no
H951 . C95 H952 . 108.3 no
C95 . C96 C97 . 106.34(5) yes
C95 . C96 H961 . 111.2 no
C97 . C96 H961 . 112.3 no
C95 . C96 H962 . 107.9 no
C97 . C96 H962 . 108.8 no
H961 . C96 H962 . 110.0 no
C96 . C97 C98 . 106.32(4) yes
C96 . C97 H971 . 109.4 no
C98 . C97 H971 . 111.6 no
C96 . C97 H972 . 110.9 no
C98 . C97 H972 . 110.8 no
H971 . C97 H972 . 107.8 no
C97 . C98 C93 . 106.33(5) yes
C97 . C98 H981 . 111.3 no
C93 . C98 H981 . 110.0 no
C97 . C98 H982 . 110.7 no
C93 . C98 H982 . 108.5 no
H981 . C98 H982 . 109.8 no
C100 . C99 C104 . 106.33(4) yes
C100 . C99 H991 . 111.3 no
C104 . C99 H991 . 110.4 no
C100 . C99 H992 . 109.8 no
C104 . C99 H992 . 108.0 no
H991 . C99 H992 . 110.9 no
C99 . C100 C101 . 106.33(4) yes
C99 . C100 H1001 . 109.2 no
C101 . C100 H1001 . 109.8 no
C99 . C100 H1002 . 110.5 no
C101 . C100 H1002 . 111.3 no
H1001 . C100 H1002 . 109.7 no
C100 . C101 C102 . 106.33(5) yes
C100 . C101 H1011 . 111.3 no
C102 . C101 H1011 . 108.9 no
C100 . C101 H1012 . 111.3 no
C102 . C101 H1012 . 107.7 no
H1011 . C101 H1012 . 111.1 no
C101 . C102 C103 . 106.32(5) yes
C101 . C102 H1021 . 109.3 no
C103 . C102 H1021 . 110.6 no
C101 . C102 H1022 . 109.8 no
C103 . C102 H1022 . 110.3 no
H1021 . C102 H1022 . 110.4 no
C102 . C103 C104 . 106.33(4) yes
C102 . C103 H1031 . 110.9 no
C104 . C103 H1031 . 111.0 no
C102 . C103 H1032 . 107.9 no
C104 . C103 H1032 . 109.4 no
H1031 . C103 H1032 . 111.1 no
C103 . C104 C99 . 106.32(5) yes
C103 . C104 H1041 . 110.8 no
C99 . C104 H1041 . 109.0 no
C103 . C104 H1042 . 111.4 no
C99 . C104 H1042 . 110.2 no
H1041 . C104 H1042 . 109.2 no

loop_
_geom_bond_atom_site_label_1
_geom_bond_atom_site_label_2
_geom_bond_site_symmetry_2
_geom_bond_distance
_geom_bond_publ_flag
Zn1 N2 . 2.0611(17) yes
Zn1 N23 . 2.0929(17) yes
Zn1 N29 . 2.0767(17) yes
Zn1 N47 . 2.0779(17) yes
Zn1 N75 . 2.145(2) yes
N2 C3 . 1.372(3) yes
N2 C50 . 1.374(2) yes
C3 C4 . 1.411(3) yes
C3 C52 . 1.447(3) yes
C4 C5 . 1.504(3) yes
C4 C22 . 1.411(3) yes
C5 C6 . 1.398(3) yes
C5 C10 . 1.396(3) yes
C6 C7 . 1.397(3) yes
C6 H61 . 0.934 no
C7 C8 . 1.403(4) yes
C7 C15 . 1.538(4) yes
C8 C9 . 1.393(4) yes
C8 H81 . 0.941 no
C9 C10 . 1.403(3) yes
C9 C11 . 1.538(4) yes
C10 H101 . 0.940 no
C11 C12 . 1.541(5) yes
C11 C13 . 1.523(6) yes
C11 C14 . 1.526(4) yes
C12 H122 . 0.965 no
C12 H123 . 0.981 no
C12 H121 . 0.976 no
C13 H131 . 0.969 no
C13 H133 . 0.978 no
C13 H132 . 0.987 no
C14 H142 . 0.962 no
C14 H141 . 0.974 no
C14 H143 . 0.979 no
C15 C16 . 1.542(8) yes
C15 C18 . 1.586(9) yes
C15 C20 . 1.533(8) yes
C15 C17 . 1.516(11) yes
C15 C19 . 1.492(8) yes
C15 C21 . 1.527(14) yes
C16 H162 . 0.954 no
C16 H161 . 0.964 no
C16 H163 . 0.960 no
C17 H171 . 0.957 no
C17 H172 . 0.964 no
C17 H173 . 0.959 no
C18 H181 . 0.955 no
C18 H182 . 0.956 no
C18 H183 . 0.961 no
C19 H191 . 0.956 no
C19 H192 . 0.956 no
C19 H193 . 0.959 no
C20 H201 . 0.962 no
C20 H203 . 0.960 no
C20 H202 . 0.962 no
C21 H213 . 0.960 no
C21 H211 . 0.962 no
C21 H212 . 0.961 no
C22 N23 . 1.381(3) yes
C22 C26 . 1.443(3) yes
N23 C24 . 1.375(2) yes
C24 C25 . 1.451(3) yes
C24 C27 . 1.423(3) yes
C25 C26 . 1.362(3) yes
C25 H251 . 0.945 no
C26 H261 . 0.957 no
C27 C28 . 1.409(3) yes
C27 C65 . 1.481(3) yes
C28 N29 . 1.366(2) yes
C28 C62 . 1.422(3) yes
N29 C30 . 1.389(3) yes
C30 C31 . 1.406(3) yes
C30 C61 . 1.476(3) yes
C31 C32 . 1.495(3) yes
C31 C46 . 1.421(3) yes
C32 C33 . 1.398(3) yes
C32 C41 . 1.397(3) yes
C33 C34 . 1.399(3) yes
C33 H331 . 0.949 no
C34 C35 . 1.542(3) yes
C34 C39 . 1.397(3) yes
C35 C36 . 1.528(5) yes
C35 C37 . 1.529(4) yes
C35 C38 . 1.552(4) yes
C36 H361 . 0.969 no
C36 H362 . 0.976 no
C36 H363 . 0.968 no
C37 H373 . 0.964 no
C37 H371 . 0.977 no
C37 H372 . 0.975 no
C38 H381 . 0.981 no
C38 H382 . 0.981 no
C38 H383 . 0.981 no
C39 C40 . 1.405(3) yes
C39 H391 . 0.941 no
C40 C41 . 1.392(3) yes
C40 C42 . 1.538(4) yes
C41 H411 . 0.959 no
C42 C43 . 1.514(5) yes
C42 C44 . 1.496(5) yes
C42 C45 . 1.517(7) yes
C43 H432 . 0.970 no
C43 H431 . 0.979 no
C43 H433 . 0.980 no
C44 H442 . 0.962 no
C44 H441 . 0.962 no
C44 H443 . 0.969 no
C45 H451 . 0.957 no
C45 H452 . 0.957 no
C45 H453 . 0.964 no
C46 N47 . 1.376(3) yes
C46 C60 . 1.444(3) yes
N47 C48 . 1.382(2) yes
C48 C49 . 1.406(3) yes
C48 C59 . 1.437(3) yes
C49 C50 . 1.409(3) yes
C49 C53 . 1.507(3) yes
C50 C51 . 1.449(3) yes
C51 C52 . 1.359(3) yes
C51 H511 . 0.940 no
C52 H521 . 0.948 no
C53 C54 . 1.394(4) yes
C53 C58 . 1.384(3) yes
C54 C55 . 1.396(4) yes
C54 H541 . 0.953 no
C55 C56 . 1.371(5) yes
C55 H551 . 0.944 no
C56 C57 . 1.376(5) yes
C56 H561 . 0.949 no
C57 C58 . 1.401(4) yes
C57 H571 . 0.935 no
C58 H581 . 0.934 no
C59 C60 . 1.364(3) yes
C59 H591 . 0.934 no
C60 H601 . 0.942 no
C61 C62 . 1.399(3) yes
C61 C69 . 1.407(3) yes
C62 C63 . 1.398(3) yes
C63 C64 . 1.465(3) yes
C63 C67 . 1.408(3) yes
C64 C66 2_676 1.404(3) yes
C64 C65 . 1.430(3) yes
C65 C66 . 1.403(3) yes
C66 H661 . 0.944 no
C67 C68 . 1.429(3) yes
C67 C73 . 1.434(3) yes
C68 C69 . 1.442(3) yes
C68 N72 . 1.351(3) yes
C69 C70 . 1.425(3) yes
C70 N71 . 1.157(3) yes
N72 H3 . 0.885 no
N72 H6 . 0.864 no
C73 N74 . 1.148(3) yes
N75 C76 . 1.338(3) yes
N75 C80 . 1.328(4) yes
C76 C77 . 1.386(4) yes
C76 H761 . 0.950 no
C77 C78 . 1.359(6) yes
C77 H771 . 0.938 no
C78 C79 . 1.375(5) yes
C78 H781 . 0.936 no
C79 C80 . 1.390(5) yes
C79 H791 . 0.931 no
C80 H801 . 0.953 no
C81 C82 . 1.567(7) yes
C81 C86 . 1.485(7) yes
C81 H811 . 0.973 no
C81 H812 . 0.982 no
C82 C83 . 1.493(6) yes
C82 H821 . 0.969 no
C82 H822 . 0.957 no
C83 C84 . 1.503(5) yes
C83 H832 . 0.999 no
C83 H831 . 0.983 no
C84 C85 . 1.506(6) yes
C84 H841 . 0.999 no
C84 H842 . 1.000 no
C85 C86 . 1.521(7) yes
C85 H851 . 1.002 no
C85 H852 . 1.011 no
C86 H861 . 0.993 no
C86 H862 . 0.988 no
C87 C88 . 1.357(6) yes
C87 C92 . 1.379(6) yes
C87 H871 . 0.952 no
C88 C89 . 1.376(6) yes
C88 H881 . 0.942 no
C89 C90 . 1.392(7) yes
C89 H891 . 0.932 no
C90 C91 . 1.370(7) yes
C90 H901 . 0.926 no
C91 C92 . 1.381(6) yes
C91 H911 . 0.927 no
C92 H921 . 0.948 no
C93 C94 . 1.502(4) yes
C93 C98 . 1.502(4) yes
C93 H931 . 0.975 no
C93 H932 . 0.973 no
C94 C95 . 1.509(4) yes
C94 H941 . 0.976 no
C94 H942 . 0.967 no
C95 C96 . 1.508(4) yes
C95 H951 . 0.974 no
C95 H952 . 0.972 no
C96 C97 . 1.512(4) yes
C96 H961 . 0.974 no
C96 H962 . 0.972 no
C97 C98 . 1.515(4) yes
C97 H971 . 0.970 no
C97 H972 . 0.972 no
C98 H981 . 0.983 no
C98 H982 . 0.970 no
C99 C100 . 1.508(4) yes
C99 C104 . 1.504(4) yes
C99 H991 . 0.975 no
C99 H992 . 0.966 no
C100 C101 . 1.512(4) yes
C100 H1001 . 0.971 no
C100 H1002 . 0.973 no
C101 C102 . 1.501(4) yes
C101 H1011 . 0.976 no
C101 H1012 . 0.970 no
C102 C103 . 1.506(4) yes
C102 H1021 . 0.974 no
C102 H1022 . 0.969 no
C103 C104 . 1.509(4) yes
C103 H1031 . 0.978 no
C103 H1032 . 0.972 no
C104 H1041 . 0.974 no
C104 H1042 . 0.980 no

loop_
_geom_hbond_atom_site_label_D
_geom_hbond_atom_site_label_H
_geom_hbond_atom_site_label_A
_geom_hbond_site_symmetry_A
_geom_hbond_angle_DHA
_geom_hbond_distance_DH
_geom_hbond_distance_HA
_geom_hbond_distance_DA
_geom_hbond_publ_flag
C66 H661 C73 2_676 127.01 0.944 2.345 3.009(6) yes
C80 H801 N71 1_655 128.12 0.953 2.537 3.214(6) yes
N72 H3 N74 2_576 154.25 0.885 2.182 3.003(6) yes
N72 H6 N71 . 132.18 0.864 2.592 3.237(6) yes
